data_2226795
loop_
_publ_author_name
'Arman, Hadi D.'
'Kaulgud, Trupta'
'Tiekink, Edward R. T.'

_publ_section_title
;
 Benzoic acid--2,9-dimethylphenanthroline (1/1)
;
_journal_coeditor_code BT5303
_journal_issue 8
_journal_name_full 'Acta Crystallographica Section E'
_journal_page_first o2117
_journal_paper_doi 10.1107/S1600536810029065
_journal_volume 66
_journal_year 2010
_chemical_formula_iupac 'C7 H6 O2 , C14 H12 N2'
_chemical_formula_moiety 'C7 H6 O2 , C14 H12 N2'
_chemical_formula_sum 'C21 H18 N2 O2'
_chemical_formula_weight 330.37
_chemical_name_systematic
;
Benzoic acid--2,9-dimethylphenanthroline (1/1)
;
_space_group_IT_number 14
_symmetry_cell_setting monoclinic
_symmetry_space_group_name_Hall '-P 2ybc'
_symmetry_space_group_name_H-M 'P 1 21/c 1'
_atom_sites_solution_hydrogens geom
_atom_sites_solution_primary direct
_atom_sites_solution_secondary difmap
_audit_creation_method SHELXL-97
_cell_angle_alpha 90
_cell_angle_beta 104.832(6)
_cell_angle_gamma 90
_cell_formula_units_Z 4
_cell_length_a 13.575(5)
_cell_length_b 11.645(4)
_cell_length_c 11.148(4)
_cell_measurement_reflns_used 6463
_cell_measurement_temperature 98(2)
_cell_measurement_theta_max 40.6
_cell_measurement_theta_min 2.1
_cell_volume 1703.6(11)
_computing_cell_refinement 'CrystalClear (Molecular Structure Corporation & Rigaku, 2005)'
_computing_data_collection 'CrystalClear (Molecular Structure Corporation & Rigaku, 2005)'
_computing_data_reduction 'CrystalClear (Molecular Structure Corporation & Rigaku, 2005)'
_computing_molecular_graphics 'ORTEP-3 (Farrugia, 1997) and DIAMOND (Brandenburg, 2006)'
_computing_publication_material 'publCIF (Westrip, 2010)'
_computing_structure_refinement 'SHELXL97 (Sheldrick, 2008)'
_computing_structure_solution 'SHELXS97 (Sheldrick, 2008)'
_diffrn_ambient_temperature 98(2)
_diffrn_measured_fraction_theta_full 0.997
_diffrn_measured_fraction_theta_max 0.997
_diffrn_measurement_device_type 'Rigaku AFC12\K/SATURN724'
_diffrn_measurement_method \w
_diffrn_radiation_monochromator graphite
_diffrn_radiation_source 'fine-focus sealed tube'
_diffrn_radiation_type MoK\a
_diffrn_radiation_wavelength 0.71073
_diffrn_reflns_av_R_equivalents 0.035
_diffrn_reflns_av_sigmaI/netI 0.031
_diffrn_reflns_limit_h_max 17
_diffrn_reflns_limit_h_min -17
_diffrn_reflns_limit_k_max 15
_diffrn_reflns_limit_k_min -15
_diffrn_reflns_limit_l_max 14
_diffrn_reflns_limit_l_min -12
_diffrn_reflns_number 13167
_diffrn_reflns_theta_full 27.5
_diffrn_reflns_theta_max 27.5
_diffrn_reflns_theta_min 2.3
_diffrn_standards_decay_% '< 1'
_diffrn_standards_interval_count 0
_diffrn_standards_number 0
_exptl_absorpt_coefficient_mu 0.084
_exptl_absorpt_correction_T_max 1
_exptl_absorpt_correction_T_min 0.864
_exptl_absorpt_correction_type multi-scan
_exptl_absorpt_process_details '(ABSCOR; Higashi, 1995)'
_exptl_crystal_colour colourless
_exptl_crystal_density_diffrn 1.288
_exptl_crystal_density_method 'not measured'
_exptl_crystal_description block
_exptl_crystal_F_000 696
_exptl_crystal_size_max 0.46
_exptl_crystal_size_mid 0.31
_exptl_crystal_size_min 0.20
_refine_diff_density_max 0.38
_refine_diff_density_min -0.55
_refine_ls_extinction_method none
_refine_ls_goodness_of_fit_ref 1.09
_refine_ls_hydrogen_treatment mixed
_refine_ls_matrix_type full
_refine_ls_number_parameters 231
_refine_ls_number_reflns 3907
_refine_ls_number_restraints 1
_refine_ls_restrained_S_all 1.09
_refine_ls_R_factor_all 0.064
_refine_ls_R_factor_gt 0.060
_refine_ls_shift/su_max 0.001
_refine_ls_shift/su_max_lt 0.001
_refine_ls_shift/su_mean 0.000
_refine_ls_structure_factor_coef Fsqd
_refine_ls_weighting_details 'calc w=1/[\s^2^(Fo^2^)+(0.0717P)^2^+0.8352P] where P=(Fo^2^+2Fc^2^)/3'
_refine_ls_weighting_scheme calc
_refine_ls_wR_factor_gt 0.152
_refine_ls_wR_factor_ref 0.156
_reflns_number_gt 3589
_reflns_number_total 3907
_reflns_threshold_expression I>2\s(I)
_cod_data_source_file bt5303.cif
_cod_data_source_block I
_cod_original_sg_symbol_H-M 'P 21/c'
_cod_database_code 2226795
_cod_database_fobs_code 2226795

loop_
_symmetry_equiv_pos_as_xyz
'x, y, z'
'-x, y+1/2, -z+1/2'
'-x, -y, -z'
'x, -y-1/2, z-1/2'

loop_
_atom_site_type_symbol
_atom_site_label
_atom_site_fract_x
_atom_site_fract_y
_atom_site_fract_z
_atom_site_U_iso_or_equiv
_atom_site_adp_type
_atom_site_calc_flag
_atom_site_refinement_flags
_atom_site_occupancy
_atom_site_disorder_assembly
_atom_site_disorder_group
O O1 0.25983(16) 0.62242(12) 0.73806(12) 0.0586(5) Uani d D 1 . .
H H1O 0.276(2) 0.5534(8) 0.733(2) 0.088 Uiso d D 1 . .
O O2 0.22317(11) 0.60724(11) 0.53150(11) 0.0383(3) Uani d . 1 . .
N N1 0.20135(10) 0.37901(11) 0.76126(12) 0.0224(3) Uani d . 1 . .
N N2 0.39950(10) 0.44243(10) 0.79467(11) 0.0203(3) Uani d . 1 . .
C C1 0.22858(14) 0.66340(14) 0.62456(15) 0.0290(4) Uani d . 1 . .
C C2 0.20107(11) 0.78707(13) 0.62330(14) 0.0223(3) Uani d . 1 . .
C C3 0.22051(12) 0.85085(14) 0.73285(15) 0.0252(3) Uani d . 1 . .
H H3 0.2497 0.8147 0.8102 0.030 Uiso calc R 1 . .
C C4 0.19729(14) 0.96692(15) 0.72878(18) 0.0335(4) Uani d . 1 . .
H H4 0.2113 1.0104 0.8033 0.040 Uiso calc R 1 . .
C C5 0.15377(16) 1.01962(16) 0.6164(2) 0.0409(5) Uani d . 1 . .
H H5 0.1376 1.0991 0.6138 0.049 Uiso calc R 1 . .
C C6 0.13392(15) 0.95635(17) 0.50764(19) 0.0388(4) Uani d . 1 . .
H H6 0.1037 0.9926 0.4307 0.047 Uiso calc R 1 . .
C C7 0.15784(12) 0.84071(15) 0.51025(16) 0.0290(4) Uani d . 1 . .
H H7 0.1448 0.7980 0.4352 0.035 Uiso calc R 1 . .
C C8 0.02727(13) 0.41778(19) 0.65105(17) 0.0383(4) Uani d . 1 . .
H H8A 0.0627 0.4698 0.6070 0.058 Uiso calc R 1 . .
H H8B -0.0154 0.4626 0.6926 0.058 Uiso calc R 1 . .
H H8C -0.0156 0.3648 0.5916 0.058 Uiso calc R 1 . .
C C9 0.10420(12) 0.35052(15) 0.74590(15) 0.0270(3) Uani d . 1 . .
C C10 0.07329(13) 0.26372(16) 0.81689(16) 0.0320(4) Uani d . 1 . .
H H10 0.0032 0.2450 0.8033 0.038 Uiso calc R 1 . .
C C11 0.14511(14) 0.20691(15) 0.90530(16) 0.0307(4) Uani d . 1 . .
H H11 0.1252 0.1483 0.9535 0.037 Uiso calc R 1 . .
C C12 0.24909(12) 0.23568(13) 0.92478(14) 0.0241(3) Uani d . 1 . .
C C13 0.27308(11) 0.32317(12) 0.84953(13) 0.0202(3) Uani d . 1 . .
C C14 0.32829(14) 0.18039(14) 1.01699(14) 0.0280(4) Uani d . 1 . .
H H14 0.3116 0.1210 1.0668 0.034 Uiso calc R 1 . .
C C15 0.42676(13) 0.21252(14) 1.03328(14) 0.0278(4) Uani d . 1 . .
H H15 0.4784 0.1751 1.0945 0.033 Uiso calc R 1 . .
C C16 0.45439(12) 0.30185(13) 0.95988(14) 0.0225(3) Uani d . 1 . .
C C17 0.37851(11) 0.35697(12) 0.86771(13) 0.0192(3) Uani d . 1 . .
C C18 0.55556(12) 0.33981(14) 0.97563(14) 0.0260(3) Uani d . 1 . .
H H18 0.6092 0.3058 1.0372 0.031 Uiso calc R 1 . .
C C19 0.57615(12) 0.42575(14) 0.90205(15) 0.0261(3) Uani d . 1 . .
H H19 0.6441 0.4520 0.9123 0.031 Uiso calc R 1 . .
C C20 0.49563(12) 0.47512(13) 0.81070(14) 0.0225(3) Uani d . 1 . .
C C21 0.51601(14) 0.56796(15) 0.72651(16) 0.0315(4) Uani d . 1 . .
H H21A 0.4683 0.5603 0.6445 0.047 Uiso calc R 1 . .
H H21B 0.5860 0.5609 0.7186 0.047 Uiso calc R 1 . .
H H21C 0.5071 0.6433 0.7615 0.047 Uiso calc R 1 . .

loop_
_atom_site_aniso_label
_atom_site_aniso_U_11
_atom_site_aniso_U_22
_atom_site_aniso_U_33
_atom_site_aniso_U_12
_atom_site_aniso_U_13
_atom_site_aniso_U_23
O1 0.1251(15) 0.0251(7) 0.0210(6) 0.0281(8) 0.0100(8) 0.0043(5)
O2 0.0607(9) 0.0301(7) 0.0209(6) 0.0070(6) 0.0049(6) -0.0025(5)
N1 0.0235(6) 0.0242(6) 0.0198(6) 0.0004(5) 0.0060(5) -0.0013(5)
N2 0.0254(6) 0.0179(6) 0.0175(6) -0.0008(5) 0.0054(5) -0.0013(4)
C1 0.0404(9) 0.0242(8) 0.0206(7) 0.0036(7) 0.0046(7) 0.0022(6)
C2 0.0206(7) 0.0234(7) 0.0234(7) 0.0014(5) 0.0065(6) 0.0042(6)
C3 0.0262(7) 0.0261(8) 0.0251(8) 0.0012(6) 0.0096(6) 0.0023(6)
C4 0.0398(9) 0.0256(8) 0.0416(10) 0.0008(7) 0.0221(8) -0.0022(7)
C5 0.0503(11) 0.0248(8) 0.0562(12) 0.0117(8) 0.0293(10) 0.0124(8)
C6 0.0396(10) 0.0386(10) 0.0408(10) 0.0120(8) 0.0150(8) 0.0197(8)
C7 0.0262(8) 0.0337(9) 0.0268(8) 0.0031(6) 0.0063(6) 0.0078(6)
C8 0.0252(8) 0.0568(12) 0.0318(9) 0.0056(8) 0.0050(7) 0.0026(8)
C9 0.0248(8) 0.0330(8) 0.0235(8) 0.0002(6) 0.0067(6) -0.0058(6)
C10 0.0292(8) 0.0389(10) 0.0305(9) -0.0096(7) 0.0124(7) -0.0077(7)
C11 0.0391(9) 0.0296(8) 0.0273(8) -0.0099(7) 0.0155(7) -0.0029(6)
C12 0.0341(8) 0.0205(7) 0.0193(7) -0.0034(6) 0.0098(6) -0.0022(6)
C13 0.0264(7) 0.0184(7) 0.0164(6) -0.0008(5) 0.0066(6) -0.0032(5)
C14 0.0424(9) 0.0213(7) 0.0209(7) -0.0022(6) 0.0089(7) 0.0029(6)
C15 0.0382(9) 0.0234(8) 0.0199(7) 0.0055(6) 0.0039(7) 0.0036(6)
C16 0.0285(8) 0.0210(7) 0.0173(7) 0.0039(6) 0.0046(6) -0.0019(5)
C17 0.0254(7) 0.0172(6) 0.0152(6) 0.0009(5) 0.0055(6) -0.0026(5)
C18 0.0252(7) 0.0285(8) 0.0220(7) 0.0064(6) 0.0016(6) -0.0020(6)
C19 0.0221(7) 0.0302(8) 0.0267(8) 0.0004(6) 0.0073(6) -0.0054(6)
C20 0.0274(7) 0.0213(7) 0.0201(7) -0.0012(6) 0.0086(6) -0.0048(5)
C21 0.0354(9) 0.0294(9) 0.0315(9) -0.0072(7) 0.0121(7) 0.0008(7)

loop_
_atom_type_symbol
_atom_type_description
_atom_type_scat_dispersion_real
_atom_type_scat_dispersion_imag
_atom_type_scat_source
C C 0.0033 0.0016 'International Tables Vol C Tables 4.2.6.8 and 6.1.1.4'
H H 0.0000 0.0000 'International Tables Vol C Tables 4.2.6.8 and 6.1.1.4'
N N 0.0061 0.0033 'International Tables Vol C Tables 4.2.6.8 and 6.1.1.4'
O O 0.0106 0.0060 'International Tables Vol C Tables 4.2.6.8 and 6.1.1.4'

loop_
_geom_angle_atom_site_label_1
_geom_angle_atom_site_label_2
_geom_angle_atom_site_label_3
_geom_angle_site_symmetry_1
_geom_angle_site_symmetry_3
_geom_angle
_geom_angle_publ_flag
C1 O1 H1O . . 108(2) ?
C9 N1 C13 . . 118.52(14) ?
C20 N2 C17 . . 118.58(13) ?
O2 C1 O1 . . 124.10(16) ?
O2 C1 C2 . . 123.66(15) ?
O1 C1 C2 . . 112.24(14) ?
C7 C2 C3 . . 119.61(15) ?
C7 C2 C1 . . 119.28(15) ?
C3 C2 C1 . . 121.09(14) ?
C4 C3 C2 . . 120.00(15) ?
C4 C3 H3 . . 120.0 ?
C2 C3 H3 . . 120.0 ?
C5 C4 C3 . . 120.17(17) ?
C5 C4 H4 . . 119.9 ?
C3 C4 H4 . . 119.9 ?
C4 C5 C6 . . 119.92(17) ?
C4 C5 H5 . . 120.0 ?
C6 C5 H5 . . 120.0 ?
C7 C6 C5 . . 120.49(17) ?
C7 C6 H6 . . 119.8 ?
C5 C6 H6 . . 119.8 ?
C6 C7 C2 . . 119.82(17) ?
C6 C7 H7 . . 120.1 ?
C2 C7 H7 . . 120.1 ?
C9 C8 H8A . . 109.5 ?
C9 C8 H8B . . 109.5 ?
H8A C8 H8B . . 109.5 ?
C9 C8 H8C . . 109.5 ?
H8A C8 H8C . . 109.5 ?
H8B C8 H8C . . 109.5 ?
N1 C9 C10 . . 122.31(16) ?
N1 C9 C8 . . 116.68(15) ?
C10 C9 C8 . . 120.99(15) ?
C11 C10 C9 . . 119.42(15) ?
C11 C10 H10 . . 120.3 ?
C9 C10 H10 . . 120.3 ?
C10 C11 C12 . . 119.76(15) ?
C10 C11 H11 . . 120.1 ?
C12 C11 H11 . . 120.1 ?
C13 C12 C11 . . 117.00(15) ?
C13 C12 C14 . . 120.36(15) ?
C11 C12 C14 . . 122.64(15) ?
N1 C13 C12 . . 122.99(14) ?
N1 C13 C17 . . 118.06(13) ?
C12 C13 C17 . . 118.94(14) ?
C15 C14 C12 . . 120.29(15) ?
C15 C14 H14 . . 119.9 ?
C12 C14 H14 . . 119.9 ?
C14 C15 C16 . . 121.19(15) ?
C14 C15 H15 . . 119.4 ?
C16 C15 H15 . . 119.4 ?
C17 C16 C18 . . 117.04(14) ?
C17 C16 C15 . . 119.87(15) ?
C18 C16 C15 . . 123.08(14) ?
N2 C17 C16 . . 122.89(14) ?
N2 C17 C13 . . 117.76(13) ?
C16 C17 C13 . . 119.34(13) ?
C19 C18 C16 . . 119.79(14) ?
C19 C18 H18 . . 120.1 ?
C16 C18 H18 . . 120.1 ?
C18 C19 C20 . . 119.44(15) ?
C18 C19 H19 . . 120.3 ?
C20 C19 H19 . . 120.3 ?
N2 C20 C19 . . 122.25(14) ?
N2 C20 C21 . . 117.01(14) ?
C19 C20 C21 . . 120.74(14) ?
C20 C21 H21A . . 109.5 ?
C20 C21 H21B . . 109.5 ?
H21A C21 H21B . . 109.5 ?
C20 C21 H21C . . 109.5 ?
H21A C21 H21C . . 109.5 ?
H21B C21 H21C . . 109.5 ?

loop_
_geom_bond_atom_site_label_1
_geom_bond_atom_site_label_2
_geom_bond_site_symmetry_2
_geom_bond_distance
_geom_bond_publ_flag
O1 C1 . 1.317(2) ?
O1 H1O . 0.839(12) ?
O2 C1 . 1.213(2) ?
N1 C9 . 1.328(2) ?
N1 C13 . 1.3597(19) ?
N2 C20 . 1.327(2) ?
N2 C17 . 1.3614(19) ?
C1 C2 . 1.487(2) ?
C2 C7 . 1.394(2) ?
C2 C3 . 1.396(2) ?
C3 C4 . 1.386(2) ?
C3 H3 . 0.9500 ?
C4 C5 . 1.385(3) ?
C4 H4 . 0.9500 ?
C5 C6 . 1.385(3) ?
C5 H5 . 0.9500 ?
C6 C7 . 1.384(3) ?
C6 H6 . 0.9500 ?
C7 H7 . 0.9500 ?
C8 C9 . 1.502(2) ?
C8 H8A . 0.9800 ?
C8 H8B . 0.9800 ?
C8 H8C . 0.9800 ?
C9 C10 . 1.412(2) ?
C10 C11 . 1.367(3) ?
C10 H10 . 0.9500 ?
C11 C12 . 1.412(2) ?
C11 H11 . 0.9500 ?
C12 C13 . 1.410(2) ?
C12 C14 . 1.436(2) ?
C13 C17 . 1.448(2) ?
C14 C15 . 1.355(2) ?
C14 H14 . 0.9500 ?
C15 C16 . 1.432(2) ?
C15 H15 . 0.9500 ?
C16 C17 . 1.410(2) ?
C16 C18 . 1.410(2) ?
C18 C19 . 1.367(2) ?
C18 H18 . 0.9500 ?
C19 C20 . 1.411(2) ?
C19 H19 . 0.9500 ?
C20 C21 . 1.503(2) ?
C21 H21A . 0.9800 ?
C21 H21B . 0.9800 ?
C21 H21C . 0.9800 ?

loop_
_geom_hbond_atom_site_label_D
_geom_hbond_atom_site_label_H
_geom_hbond_atom_site_label_A
_geom_hbond_site_symmetry_A
_geom_hbond_distance_DH
_geom_hbond_distance_HA
_geom_hbond_distance_DA
_geom_hbond_angle_DHA
_geom_hbond_publ_flag
O1 H1o N1 1_555 0.839(12) 2.327(16) 2.973(2) 134(2) y
O1 H1o N2 1_555 0.839(12) 2.09(2) 2.788(2) 141(2) y
C19 H19 Cg 2_646 0.95 2.60 3.426(2) 145 y

loop_
_geom_torsion_atom_site_label_1
_geom_torsion_atom_site_label_2
_geom_torsion_atom_site_label_3
_geom_torsion_atom_site_label_4
_geom_torsion_site_symmetry_1
_geom_torsion_site_symmetry_2
_geom_torsion_site_symmetry_3
_geom_torsion_site_symmetry_4
_geom_torsion
_geom_torsion_publ_flag
O2 C1 C2 C7 . . . . 6.1(3) ?
O1 C1 C2 C7 . . . . -174.24(17) ?
O2 C1 C2 C3 . . . . -172.06(17) ?
O1 C1 C2 C3 . . . . 7.6(2) ?
C7 C2 C3 C4 . . . . -0.3(2) ?
C1 C2 C3 C4 . . . . 177.84(15) ?
C2 C3 C4 C5 . . . . 0.7(3) ?
C3 C4 C5 C6 . . . . -0.4(3) ?
C4 C5 C6 C7 . . . . -0.4(3) ?
C5 C6 C7 C2 . . . . 0.8(3) ?
C3 C2 C7 C6 . . . . -0.5(2) ?
C1 C2 C7 C6 . . . . -178.63(16) ?
C13 N1 C9 C10 . . . . -0.7(2) ?
C13 N1 C9 C8 . . . . 177.54(14) ?
N1 C9 C10 C11 . . . . 0.4(3) ?
C8 C9 C10 C11 . . . . -177.79(16) ?
C9 C10 C11 C12 . . . . 0.1(2) ?
C10 C11 C12 C13 . . . . -0.3(2) ?
C10 C11 C12 C14 . . . . 179.27(15) ?
C9 N1 C13 C12 . . . . 0.6(2) ?
C9 N1 C13 C17 . . . . -178.42(13) ?
C11 C12 C13 N1 . . . . -0.1(2) ?
C14 C12 C13 N1 . . . . -179.61(14) ?
C11 C12 C13 C17 . . . . 178.91(13) ?
C14 C12 C13 C17 . . . . -0.6(2) ?
C13 C12 C14 C15 . . . . 0.6(2) ?
C11 C12 C14 C15 . . . . -178.93(15) ?
C12 C14 C15 C16 . . . . 0.1(2) ?
C14 C15 C16 C17 . . . . -0.8(2) ?
C14 C15 C16 C18 . . . . 178.49(15) ?
C20 N2 C17 C16 . . . . 0.2(2) ?
C20 N2 C17 C13 . . . . 179.49(12) ?
C18 C16 C17 N2 . . . . 0.7(2) ?
C15 C16 C17 N2 . . . . -179.97(13) ?
C18 C16 C17 C13 . . . . -178.60(13) ?
C15 C16 C17 C13 . . . . 0.7(2) ?
N1 C13 C17 N2 . . . . -0.3(2) ?
C12 C13 C17 N2 . . . . -179.36(13) ?
N1 C13 C17 C16 . . . . 179.01(13) ?
C12 C13 C17 C16 . . . . 0.0(2) ?
C17 C16 C18 C19 . . . . -0.6(2) ?
C15 C16 C18 C19 . . . . -179.93(15) ?
C16 C18 C19 C20 . . . . -0.3(2) ?
C17 N2 C20 C19 . . . . -1.1(2) ?
C17 N2 C20 C21 . . . . 178.74(13) ?
C18 C19 C20 N2 . . . . 1.2(2) ?
C18 C19 C20 C21 . . . . -178.67(14) ?

loop_
_cod_related_entry_id
_cod_related_entry_database
_cod_related_entry_code
1 ChemSpider 30656146
